data_4023383
loop_
_publ_author_name
'Balwinder S. Bhatti'
'Jon-Paul Strachan'
'Scott R. Breining'
'Craig H. Miller'
'Persida Tahiri'
'Peter A. Crooks'
'Niranjan Deo'
'Cynthia S. Day'
'William S. Caldwell'

_publ_section_title
;
 Synthesis of 2-(Pyridin-3-yl)-1-azabicyclo[3.2.2]nonane,
 2-(Pyridin-3-yl)-1-azabicyclo[2.2.2]octane, and
 2-(Pyridin-3-yl)-1-azabicyclo[3.2.1]octane,
 a Class of Potent Nicotinic Acetylcholine Receptor--Ligands
;
_journal_name_full 'Journal of Organic Chemistry'
_journal_page_first 3497
_journal_page_last 3507
_journal_paper_doi 10.1021/jo800028q
_journal_volume 73
_journal_year 2008
_chemical_formula_sum 'C26 H42 Cl4 N4 O'
_chemical_formula_weight 568.44
_chemical_name_systematic
;
 ?
;
_space_group_IT_number 1
_symmetry_cell_setting triclinic
_symmetry_space_group_name_Hall 'P 1'
_symmetry_space_group_name_H-M 'P 1'
_atom_sites_solution_hydrogens geom
_atom_sites_solution_primary direct
_atom_sites_solution_secondary difmap
_audit_creation_method SHELXTL-PC
_cell_angle_alpha 101.987(13)
_cell_angle_beta 92.628(13)
_cell_angle_gamma 98.121(12)
_cell_formula_units_Z 1
_cell_length_a 6.7371(9)
_cell_length_b 9.4204(17)
_cell_length_c 11.7209(15)
_cell_measurement_reflns_used 54
_cell_measurement_temperature 294(2)
_cell_measurement_theta_max 12.55
_cell_measurement_theta_min 3.59
_cell_volume 718.19(19)
_computing_cell_refinement 'Bruker XSCANS'
_computing_data_collection 'Bruker XSCANS'
_computing_data_reduction 'Bruker SHELXTL'
_computing_molecular_graphics 'Bruker SHELXTL'
_computing_publication_material 'Bruker SHELXTL'
_computing_structure_refinement 'Bruker SHELXTL'
_computing_structure_solution 'Bruker SHELXTL'
_diffrn_ambient_temperature 294(2)
_diffrn_measured_fraction_theta_full 0.996
_diffrn_measured_fraction_theta_max 0.996
_diffrn_measurement_device_type 'Bruker P4 1.0mm pinhole'
_diffrn_measurement_method '\w scans'
_diffrn_radiation_monochromator graphite
_diffrn_radiation_source 'fine-focus sealed tube'
_diffrn_radiation_type MoK\a
_diffrn_radiation_wavelength 0.71073
_diffrn_reflns_av_R_equivalents 0.0000
_diffrn_reflns_av_sigmaI/netI 0.0385
_diffrn_reflns_limit_h_max 8
_diffrn_reflns_limit_h_min -1
_diffrn_reflns_limit_k_max 12
_diffrn_reflns_limit_k_min -12
_diffrn_reflns_limit_l_max 15
_diffrn_reflns_limit_l_min -15
_diffrn_reflns_number 4119
_diffrn_reflns_theta_full 27.48
_diffrn_reflns_theta_max 27.48
_diffrn_reflns_theta_min 2.54
_diffrn_standards_interval_count 397
_diffrn_standards_number 3
_exptl_absorpt_coefficient_mu 0.438
_exptl_absorpt_correction_T_max 0.9253
_exptl_absorpt_correction_T_min 0.7070
_exptl_absorpt_correction_type psi-scan
_exptl_crystal_colour colorless
_exptl_crystal_density_diffrn 1.314
_exptl_crystal_density_method 'not measured'
_exptl_crystal_description plate
_exptl_crystal_F_000 302
_exptl_crystal_size_max 0.85
_exptl_crystal_size_mid 0.55
_exptl_crystal_size_min 0.18
_refine_diff_density_max 0.289
_refine_diff_density_min -0.234
_refine_diff_density_rms 0.050
_refine_ls_abs_structure_details 'Flack H D (1983), Acta Cryst. A39, 876-881'
_refine_ls_abs_structure_Flack 0.01(8)
_refine_ls_extinction_method none
_refine_ls_goodness_of_fit_ref 1.026
_refine_ls_hydrogen_treatment mixed
_refine_ls_matrix_type full
_refine_ls_number_parameters 338
_refine_ls_number_reflns 4119
_refine_ls_number_restraints 5
_refine_ls_restrained_S_all 1.025
_refine_ls_R_factor_all 0.0746
_refine_ls_R_factor_gt 0.0458
_refine_ls_shift/su_max 0.001
_refine_ls_shift/su_mean 0.000
_refine_ls_structure_factor_coef Fsqd
_refine_ls_weighting_details 'calc w=1/[\s^2^(Fo^2^)+(0.0551P)^2^+0.0811P] where P=(Fo^2^+2Fc^2^)/3'
_refine_ls_weighting_scheme calc
_refine_ls_wR_factor_gt 0.0956
_refine_ls_wR_factor_ref 0.1081
_reflns_number_gt 3050
_reflns_number_total 4119
_reflns_threshold_expression >2sigma(I)
_cod_data_source_file jo800028q-File001_2.cif
_cod_data_source_block targ4-1
_cod_depositor_comments
;
The following automatic conversions were performed:
'_symmetry_cell_setting' value 'Triclinic' changed to 'triclinic'
according to '/home/saulius/struct/CIF-dictionaries/cif_core.dic'
dictionary named 'cif_core.dic' version 2.4.1 from 2010-06-29.

Automatic conversion script
Id: cif_fix_enum 1527 2010-12-29 10:47:43Z saulius 
;
_cod_database_code 4023383

loop_
_symmetry_equiv_pos_as_xyz
'x, y, z'

loop_
_atom_site_label
_atom_site_type_symbol
_atom_site_fract_x
_atom_site_fract_y
_atom_site_fract_z
_atom_site_U_iso_or_equiv
_atom_site_adp_type
_atom_site_occupancy
_atom_site_symmetry_multiplicity
_atom_site_calc_flag
_atom_site_refinement_flags
_atom_site_disorder_assembly
_atom_site_disorder_group
Cl1 Cl 0.1547(2) 0.15388(14) 0.35039(12) 0.0601(5) Uani 1 1 d . . .
Cl2 Cl 0.22980(19) 0.05435(12) 0.75912(11) 0.0463(4) Uani 1 1 d . . .
Cl3 Cl 0.9494(2) -0.31945(15) 0.37920(12) 0.0548(4) Uani 1 1 d . . .
Cl4 Cl 0.89180(18) -0.22136(12) -0.04595(10) 0.0446(3) Uani 1 1 d . . .
C1 C 0.5187(8) -0.1557(5) 0.5656(4) 0.0309(11) Uani 1 1 d . . .
C2 C 0.3998(8) -0.0854(5) 0.5037(4) 0.0347(11) Uani 1 1 d . . .
H2 H 0.2658 -0.1255 0.4821 0.042 Uiso 1 1 calc R . .
N3 N 0.4768(8) 0.0419(5) 0.4744(4) 0.0420(11) Uani 1 1 d . . .
H3 H 0.391(8) 0.069(5) 0.435(4) 0.036(14) Uiso 1 1 d . . .
C4 C 0.6684(10) 0.1024(6) 0.5032(5) 0.0436(14) Uani 1 1 d . . .
H4 H 0.7172 0.1894 0.4812 0.052 Uiso 1 1 calc R . .
C5 C 0.7928(9) 0.0387(6) 0.5639(5) 0.0454(14) Uani 1 1 d . . .
H5 H 0.9263 0.0810 0.5844 0.054 Uiso 1 1 calc R . .
C6 C 0.7149(9) -0.0929(6) 0.5952(5) 0.0386(13) Uani 1 1 d . . .
H6 H 0.7983 -0.1383 0.6368 0.046 Uiso 1 1 calc R . .
C7 C 0.4237(7) -0.2996(4) 0.5933(4) 0.0310(9) Uani 1 1 d . . .
H7 H 0.3319 -0.3518 0.5256 0.037 Uiso 1 1 calc R . .
N8 N 0.2956(6) -0.2642(4) 0.6966(3) 0.0298(9) Uani 1 1 d . . .
H8 H 0.269(13) -0.160(8) 0.698(6) 0.13(3) Uiso 1 1 d . . .
C9 C 0.3919(8) -0.2707(5) 0.8141(4) 0.0393(12) Uani 1 1 d . . .
H9A H 0.3280 -0.2120 0.8756 0.047 Uiso 1 1 calc R . .
H9B H 0.5329 -0.2287 0.8199 0.047 Uiso 1 1 calc R . .
C10 C 0.3739(11) -0.4287(6) 0.8326(5) 0.0543(17) Uani 1 1 d . . .
H10A H 0.5030 -0.4445 0.8635 0.065 Uiso 1 1 calc R . .
H10B H 0.2776 -0.4413 0.8901 0.065 Uiso 1 1 calc R . .
C11 C 0.3076(10) -0.5431(6) 0.7206(5) 0.0483(15) Uani 1 1 d . . .
H11 H 0.2851 -0.6389 0.7420 0.058 Uiso 1 1 calc R . .
C12 C 0.1076(10) -0.5197(7) 0.6666(6) 0.0604(17) Uani 1 1 d . . .
H12A H 0.0913 -0.5696 0.5848 0.073 Uiso 1 1 calc R . .
H12B H -0.0013 -0.5632 0.7057 0.073 Uiso 1 1 calc R . .
C13 C 0.0935(8) -0.3581(6) 0.6759(5) 0.0428(13) Uani 1 1 d . . .
H13A H 0.0267 -0.3460 0.6043 0.051 Uiso 1 1 calc R . .
H13B H 0.0125 -0.3256 0.7397 0.051 Uiso 1 1 calc R . .
C14 C 0.5713(8) -0.4007(5) 0.6132(5) 0.0441(12) Uani 1 1 d . . .
H14A H 0.6624 -0.3524 0.6810 0.053 Uiso 1 1 calc R . .
H14B H 0.6507 -0.4173 0.5461 0.053 Uiso 1 1 calc R . .
C15 C 0.4717(10) -0.5493(6) 0.6324(5) 0.0507(15) Uani 1 1 d . . .
H15A H 0.5753 -0.5991 0.6593 0.061 Uiso 1 1 calc R . .
H15B H 0.4120 -0.6084 0.5577 0.061 Uiso 1 1 calc R . .
C21 C 0.5729(8) -0.0215(6) 0.1317(4) 0.0319(11) Uani 1 1 d . . .
C22 C 0.7179(9) -0.0658(6) 0.1971(4) 0.0400(13) Uani 1 1 d . . .
H22 H 0.8482 -0.0144 0.2094 0.048 Uiso 1 1 calc R . .
N23 N 0.6692(8) -0.1825(5) 0.2421(4) 0.0391(11) Uani 1 1 d . . .
H23 H 0.773(10) -0.216(6) 0.281(5) 0.07(2) Uiso 1 1 d . . .
C24 C 0.4887(11) -0.2614(7) 0.2287(5) 0.0486(15) Uani 1 1 d . . .
H24 H 0.4642 -0.3442 0.2606 0.058 Uiso 1 1 calc R . .
C25 C 0.3363(9) -0.2193(6) 0.1665(5) 0.0492(15) Uani 1 1 d . . .
H25 H 0.2064 -0.2710 0.1582 0.059 Uiso 1 1 calc R . .
C26 C 0.3800(8) -0.1000(6) 0.1173(4) 0.0377(12) Uani 1 1 d . . .
H26 H 0.2796 -0.0714 0.0740 0.045 Uiso 1 1 calc R . .
C27 C 0.6206(7) 0.1101(4) 0.0738(4) 0.0353(10) Uani 1 1 d . . .
H27 H 0.5019 0.1113 0.0227 0.042 Uiso 1 1 calc R . .
N28 N 0.7931(6) 0.0902(4) -0.0032(3) 0.0292(9) Uani 1 1 d . . .
H28 H 0.820(6) -0.002(4) -0.016(3) 0.020(10) Uiso 1 1 d . . .
C29 C 0.7497(9) 0.1221(6) -0.1199(4) 0.0425(13) Uani 1 1 d . . .
H29A H 0.6284 0.0589 -0.1580 0.051 Uiso 1 1 calc R . .
H29B H 0.8597 0.1017 -0.1683 0.051 Uiso 1 1 calc R . .
C30 C 0.7226(11) 0.2822(7) -0.1079(5) 0.0615(18) Uani 1 1 d . . .
H30A H 0.7810 0.3182 -0.1726 0.074 Uiso 1 1 calc R . .
H30B H 0.5799 0.2878 -0.1136 0.074 Uiso 1 1 calc R . .
C31 C 0.8178(11) 0.3811(6) 0.0059(5) 0.0581(18) Uani 1 1 d . . .
H31 H 0.8486 0.4806 -0.0081 0.070 Uiso 1 1 calc R . .
C32 C 1.0185(11) 0.3327(7) 0.0352(6) 0.063(2) Uani 1 1 d . . .
H32A H 1.1086 0.3480 -0.0248 0.076 Uiso 1 1 calc R . .
H32B H 1.0791 0.3941 0.1089 0.076 Uiso 1 1 calc R . .
C33 C 0.9973(8) 0.1718(6) 0.0444(5) 0.0399(12) Uani 1 1 d . . .
H33A H 1.0990 0.1255 0.0012 0.048 Uiso 1 1 calc R . .
H33B H 1.0193 0.1667 0.1257 0.048 Uiso 1 1 calc R . .
C34 C 0.6581(10) 0.2558(5) 0.1619(5) 0.0572(14) Uani 1 1 d . . .
H34A H 0.7780 0.2588 0.2120 0.069 Uiso 1 1 calc R . .
H34B H 0.5460 0.2614 0.2109 0.069 Uiso 1 1 calc R . .
C35 C 0.6844(12) 0.3892(6) 0.1068(6) 0.070(2) Uani 1 1 d . . .
H35A H 0.5526 0.4044 0.0794 0.084 Uiso 1 1 calc R . .
H35B H 0.7396 0.4747 0.1671 0.084 Uiso 1 1 calc R . .
O1 O 0.2793(8) 0.4760(5) 0.3214(5) 0.0793(13) Uani 1 1 d D . .
H1A H 0.255(11) 0.397(4) 0.345(5) 0.095 Uiso 1 1 d D . .
H1B H 0.165(6) 0.506(7) 0.326(6) 0.095 Uiso 1 1 d D . .

loop_
_atom_site_aniso_label
_atom_site_aniso_U_11
_atom_site_aniso_U_22
_atom_site_aniso_U_33
_atom_site_aniso_U_23
_atom_site_aniso_U_13
_atom_site_aniso_U_12
Cl1 0.0649(11) 0.0483(9) 0.0660(9) 0.0209(7) -0.0238(8) 0.0020(8)
Cl2 0.0420(8) 0.0354(7) 0.0623(8) 0.0086(6) 0.0069(7) 0.0111(7)
Cl3 0.0571(10) 0.0583(9) 0.0520(8) 0.0178(7) -0.0084(7) 0.0144(8)
Cl4 0.0440(8) 0.0372(7) 0.0542(7) 0.0096(6) 0.0056(7) 0.0117(7)
C1 0.031(3) 0.028(2) 0.033(2) 0.0058(18) 0.006(2) 0.005(2)
C2 0.030(3) 0.039(3) 0.035(2) 0.008(2) 0.001(2) 0.006(2)
N3 0.051(3) 0.039(2) 0.041(2) 0.0157(18) 0.001(2) 0.014(2)
C4 0.052(3) 0.035(3) 0.045(3) 0.012(2) 0.011(3) 0.004(3)
C5 0.035(3) 0.049(3) 0.051(3) 0.010(3) 0.002(3) 0.000(3)
C6 0.038(3) 0.037(3) 0.043(3) 0.009(2) 0.004(2) 0.012(2)
C7 0.031(2) 0.033(2) 0.032(2) 0.0100(17) 0.0033(19) 0.0079(19)
N8 0.028(2) 0.035(2) 0.0307(18) 0.0116(16) 0.0034(17) 0.0111(18)
C9 0.042(3) 0.040(3) 0.035(2) 0.0047(19) -0.001(2) 0.009(2)
C10 0.074(5) 0.050(3) 0.045(3) 0.026(2) -0.003(3) 0.007(3)
C11 0.051(4) 0.034(3) 0.064(3) 0.025(3) 0.003(3) 0.001(3)
C12 0.047(4) 0.044(3) 0.087(4) 0.020(3) -0.003(4) -0.009(3)
C13 0.026(3) 0.055(3) 0.047(3) 0.018(2) -0.002(2) -0.003(2)
C14 0.041(3) 0.038(2) 0.061(3) 0.017(2) 0.008(2) 0.020(2)
C15 0.057(4) 0.028(3) 0.070(4) 0.013(2) 0.000(3) 0.012(3)
C21 0.030(3) 0.036(3) 0.031(2) 0.0095(19) 0.008(2) 0.009(2)
C22 0.039(3) 0.043(3) 0.039(3) 0.014(2) 0.004(2) 0.005(3)
N23 0.046(3) 0.044(2) 0.034(2) 0.0169(18) 0.007(2) 0.012(2)
C24 0.061(4) 0.040(3) 0.049(3) 0.019(2) 0.013(3) 0.008(3)
C25 0.040(3) 0.043(3) 0.062(3) 0.015(3) 0.013(3) -0.009(3)
C26 0.028(3) 0.045(3) 0.041(3) 0.010(2) 0.002(2) 0.006(2)
C27 0.036(3) 0.033(2) 0.041(2) 0.0149(19) 0.007(2) 0.011(2)
N28 0.030(2) 0.0263(19) 0.0313(18) 0.0068(15) -0.0003(17) 0.0051(17)
C29 0.039(3) 0.056(3) 0.033(2) 0.019(2) -0.004(2) -0.003(2)
C30 0.069(5) 0.052(3) 0.070(4) 0.036(3) -0.010(3) 0.003(3)
C31 0.071(5) 0.027(3) 0.075(4) 0.015(3) -0.007(4) -0.001(3)
C32 0.056(4) 0.054(4) 0.076(4) 0.024(3) -0.012(4) -0.014(3)
C33 0.031(3) 0.044(3) 0.045(3) 0.016(2) -0.005(2) 0.004(2)
C34 0.074(4) 0.038(3) 0.063(3) 0.007(2) 0.021(3) 0.022(3)
C35 0.087(5) 0.034(3) 0.093(5) 0.014(3) 0.008(4) 0.019(3)
O1 0.082(3) 0.051(2) 0.110(3) 0.028(2) 0.024(3) 0.005(2)

loop_
_atom_type_symbol
_atom_type_description
_atom_type_scat_dispersion_real
_atom_type_scat_dispersion_imag
_atom_type_scat_source
C C 0.0033 0.0016 'International Tables Vol C Tables 4.2.6.8 and 6.1.1.4'
H H 0.0000 0.0000 'International Tables Vol C Tables 4.2.6.8 and 6.1.1.4'
N N 0.0061 0.0033 'International Tables Vol C Tables 4.2.6.8 and 6.1.1.4'
O O 0.0106 0.0060 'International Tables Vol C Tables 4.2.6.8 and 6.1.1.4'
Cl Cl 0.1484 0.1585 'International Tables Vol C Tables 4.2.6.8 and 6.1.1.4'

loop_
_geom_angle_atom_site_label_1
_geom_angle_atom_site_label_2
_geom_angle_atom_site_label_3
_geom_angle
_geom_angle_site_symmetry_1
_geom_angle_site_symmetry_3
_geom_angle_publ_flag
C6 C1 C2 117.8(4) . . ?
C6 C1 C7 124.6(4) . . ?
C2 C1 C7 117.6(4) . . ?
N3 C2 C1 120.4(5) . . ?
N3 C2 H2 119.8 . . ?
C1 C2 H2 119.8 . . ?
C4 N3 C2 121.6(5) . . ?
C4 N3 H3 128(3) . . ?
C2 N3 H3 110(3) . . ?
N3 C4 C5 120.8(5) . . ?
N3 C4 H4 119.6 . . ?
C5 C4 H4 119.6 . . ?
C4 C5 C6 118.3(6) . . ?
C4 C5 H5 120.9 . . ?
C6 C5 H5 120.9 . . ?
C1 C6 C5 121.2(5) . . ?
C1 C6 H6 119.4 . . ?
C5 C6 H6 119.4 . . ?
C14 C7 C1 114.6(4) . . ?
C14 C7 N8 112.4(3) . . ?
C1 C7 N8 108.2(3) . . ?
C14 C7 H7 107.1 . . ?
C1 C7 H7 107.1 . . ?
N8 C7 H7 107.1 . . ?
C13 N8 C9 109.4(4) . . ?
C13 N8 C7 111.8(4) . . ?
C9 N8 C7 115.4(4) . . ?
C13 N8 H8 106(5) . . ?
C9 N8 H8 109(4) . . ?
C7 N8 H8 105(4) . . ?
N8 C9 C10 112.1(4) . . ?
N8 C9 H9A 109.2 . . ?
C10 C9 H9A 109.2 . . ?
N8 C9 H9B 109.2 . . ?
C10 C9 H9B 109.2 . . ?
H9A C9 H9B 107.9 . . ?
C11 C10 C9 112.7(4) . . ?
C11 C10 H10A 109.0 . . ?
C9 C10 H10A 109.0 . . ?
C11 C10 H10B 109.0 . . ?
C9 C10 H10B 109.0 . . ?
H10A C10 H10B 107.8 . . ?
C10 C11 C12 110.9(6) . . ?
C10 C11 C15 112.3(5) . . ?
C12 C11 C15 112.1(5) . . ?
C10 C11 H11 107.1 . . ?
C12 C11 H11 107.1 . . ?
C15 C11 H11 107.1 . . ?
C13 C12 C11 112.4(5) . . ?
C13 C12 H12A 109.1 . . ?
C11 C12 H12A 109.1 . . ?
C13 C12 H12B 109.1 . . ?
C11 C12 H12B 109.1 . . ?
H12A C12 H12B 107.8 . . ?
N8 C13 C12 112.2(5) . . ?
N8 C13 H13A 109.2 . . ?
C12 C13 H13A 109.2 . . ?
N8 C13 H13B 109.2 . . ?
C12 C13 H13B 109.2 . . ?
H13A C13 H13B 107.9 . . ?
C7 C14 C15 113.8(4) . . ?
C7 C14 H14A 108.8 . . ?
C15 C14 H14A 108.8 . . ?
C7 C14 H14B 108.8 . . ?
C15 C14 H14B 108.8 . . ?
H14A C14 H14B 107.7 . . ?
C14 C15 C11 115.5(5) . . ?
C14 C15 H15A 108.4 . . ?
C11 C15 H15A 108.4 . . ?
C14 C15 H15B 108.4 . . ?
C11 C15 H15B 108.4 . . ?
H15A C15 H15B 107.5 . . ?
C22 C21 C26 118.5(4) . . ?
C22 C21 C27 121.7(5) . . ?
C26 C21 C27 119.8(4) . . ?
N23 C22 C21 119.0(5) . . ?
N23 C22 H22 120.5 . . ?
C21 C22 H22 120.5 . . ?
C24 N23 C22 124.3(5) . . ?
C24 N23 H23 118(4) . . ?
C22 N23 H23 118(4) . . ?
N23 C24 C25 118.9(5) . . ?
N23 C24 H24 120.5 . . ?
C25 C24 H24 120.5 . . ?
C26 C25 C24 118.8(5) . . ?
C26 C25 H25 120.6 . . ?
C24 C25 H25 120.6 . . ?
C25 C26 C21 120.4(5) . . ?
C25 C26 H26 119.8 . . ?
C21 C26 H26 119.8 . . ?
N28 C27 C34 112.1(4) . . ?
N28 C27 C21 110.5(3) . . ?
C34 C27 C21 112.6(4) . . ?
N28 C27 H27 107.1 . . ?
C34 C27 H27 107.1 . . ?
C21 C27 H27 107.1 . . ?
C29 N28 C33 107.8(4) . . ?
C29 N28 C27 112.1(4) . . ?
C33 N28 C27 117.7(4) . . ?
C29 N28 H28 107(3) . . ?
C33 N28 H28 100(3) . . ?
C27 N28 H28 112(3) . . ?
N28 C29 C30 110.6(4) . . ?
N28 C29 H29A 109.5 . . ?
C30 C29 H29A 109.5 . . ?
N28 C29 H29B 109.5 . . ?
C30 C29 H29B 109.5 . . ?
H29A C29 H29B 108.1 . . ?
C31 C30 C29 113.6(5) . . ?
C31 C30 H30A 108.8 . . ?
C29 C30 H30A 108.8 . . ?
C31 C30 H30B 108.8 . . ?
C29 C30 H30B 108.8 . . ?
H30A C30 H30B 107.7 . . ?
C35 C31 C30 114.6(6) . . ?
C35 C31 C32 112.0(6) . . ?
C30 C31 C32 108.3(6) . . ?
C35 C31 H31 107.2 . . ?
C30 C31 H31 107.2 . . ?
C32 C31 H31 107.2 . . ?
C33 C32 C31 113.4(5) . . ?
C33 C32 H32A 108.9 . . ?
C31 C32 H32A 108.9 . . ?
C33 C32 H32B 108.9 . . ?
C31 C32 H32B 108.9 . . ?
H32A C32 H32B 107.7 . . ?
N28 C33 C32 111.4(4) . . ?
N28 C33 H33A 109.3 . . ?
C32 C33 H33A 109.3 . . ?
N28 C33 H33B 109.3 . . ?
C32 C33 H33B 109.3 . . ?
H33A C33 H33B 108.0 . . ?
C27 C34 C35 114.0(5) . . ?
C27 C34 H34A 108.8 . . ?
C35 C34 H34A 108.8 . . ?
C27 C34 H34B 108.8 . . ?
C35 C34 H34B 108.8 . . ?
H34A C34 H34B 107.7 . . ?
C31 C35 C34 115.9(5) . . ?
C31 C35 H35A 108.3 . . ?
C34 C35 H35A 108.3 . . ?
C31 C35 H35B 108.3 . . ?
C34 C35 H35B 108.3 . . ?
H35A C35 H35B 107.4 . . ?
H1A O1 H1B 101(6) . . ?

loop_
_geom_bond_atom_site_label_1
_geom_bond_atom_site_label_2
_geom_bond_distance
_geom_bond_site_symmetry_2
_geom_bond_publ_flag
C1 C6 1.367(7) . ?
C1 C2 1.379(7) . ?
C1 C7 1.520(6) . ?
C2 N3 1.355(6) . ?
C2 H2 0.9300 . ?
N3 C4 1.333(7) . ?
N3 H3 0.82(5) . ?
C4 C5 1.355(8) . ?
C4 H4 0.9300 . ?
C5 C6 1.404(7) . ?
C5 H5 0.9300 . ?
C6 H6 0.9300 . ?
C7 C14 1.513(6) . ?
C7 N8 1.527(6) . ?
C7 H7 0.9800 . ?
N8 C13 1.495(6) . ?
N8 C9 1.512(5) . ?
N8 H8 1.02(8) . ?
C9 C10 1.537(7) . ?
C9 H9A 0.9700 . ?
C9 H9B 0.9700 . ?
C10 C11 1.518(8) . ?
C10 H10A 0.9700 . ?
C10 H10B 0.9700 . ?
C11 C12 1.526(9) . ?
C11 C15 1.546(9) . ?
C11 H11 0.9800 . ?
C12 C13 1.520(8) . ?
C12 H12A 0.9700 . ?
C12 H12B 0.9700 . ?
C13 H13A 0.9700 . ?
C13 H13B 0.9700 . ?
C14 C15 1.530(7) . ?
C14 H14A 0.9700 . ?
C14 H14B 0.9700 . ?
C15 H15A 0.9700 . ?
C15 H15B 0.9700 . ?
C21 C22 1.376(7) . ?
C21 C26 1.386(7) . ?
C21 C27 1.536(6) . ?
C22 N23 1.323(6) . ?
C22 H22 0.9300 . ?
N23 C24 1.317(8) . ?
N23 H23 0.95(6) . ?
C24 C25 1.383(8) . ?
C24 H24 0.9300 . ?
C25 C26 1.368(7) . ?
C25 H25 0.9300 . ?
C26 H26 0.9300 . ?
C27 N28 1.512(6) . ?
C27 C34 1.518(6) . ?
C27 H27 0.9800 . ?
N28 C29 1.486(5) . ?
N28 C33 1.499(6) . ?
N28 H28 0.89(4) . ?
C29 C30 1.523(8) . ?
C29 H29A 0.9700 . ?
C29 H29B 0.9700 . ?
C30 C31 1.515(8) . ?
C30 H30A 0.9700 . ?
C30 H30B 0.9700 . ?
C31 C35 1.514(9) . ?
C31 C32 1.533(10) . ?
C31 H31 0.9800 . ?
C32 C33 1.529(8) . ?
C32 H32A 0.9700 . ?
C32 H32B 0.9700 . ?
C33 H33A 0.9700 . ?
C33 H33B 0.9700 . ?
C34 C35 1.521(8) . ?
C34 H34A 0.9700 . ?
C34 H34B 0.9700 . ?
C35 H35A 0.9700 . ?
C35 H35B 0.9700 . ?
O1 H1A 0.85(2) . ?
O1 H1B 0.86(2) . ?

loop_
_geom_hbond_atom_site_label_D
_geom_hbond_atom_site_label_H
_geom_hbond_atom_site_label_A
_geom_hbond_distance_DH
_geom_hbond_distance_HA
_geom_hbond_distance_DA
_geom_hbond_angle_DHA
_geom_hbond_site_symmetry_A
N3 H3 Cl1 0.82(5) 2.17(5) 2.988(5) 174(5) .
N8 H8 Cl2 1.02(8) 2.05(8) 3.039(4) 161(6) .
N23 H23 Cl3 0.95(6) 2.08(6) 3.013(5) 167(5) .
N28 H28 Cl4 0.89(4) 2.15(4) 3.046(4) 179(4) .
O1 H1A Cl1 0.85(2) 2.31(3) 3.124(4) 162(6) .
O1 H1B Cl3 0.86(2) 2.35(4) 3.149(5) 155(7) 1_465

loop_
_geom_torsion_atom_site_label_1
_geom_torsion_atom_site_label_2
_geom_torsion_atom_site_label_3
_geom_torsion_atom_site_label_4
_geom_torsion
_geom_torsion_site_symmetry_1
_geom_torsion_site_symmetry_2
_geom_torsion_site_symmetry_3
_geom_torsion_site_symmetry_4
_geom_torsion_publ_flag
C6 C1 C2 N3 -0.2(7) . . . . ?
C7 C1 C2 N3 -178.7(5) . . . . ?
C1 C2 N3 C4 0.5(8) . . . . ?
C2 N3 C4 C5 -0.5(9) . . . . ?
N3 C4 C5 C6 0.3(9) . . . . ?
C2 C1 C6 C5 0.1(7) . . . . ?
C7 C1 C6 C5 178.5(5) . . . . ?
C4 C5 C6 C1 -0.1(8) . . . . ?
C6 C1 C7 C14 -23.0(6) . . . . ?
C2 C1 C7 C14 155.4(4) . . . . ?
C6 C1 C7 N8 103.3(5) . . . . ?
C2 C1 C7 N8 -78.3(5) . . . . ?
C14 C7 N8 C13 -98.5(5) . . . . ?
C1 C7 N8 C13 134.0(4) . . . . ?
C14 C7 N8 C9 27.3(5) . . . . ?
C1 C7 N8 C9 -100.2(4) . . . . ?
C13 N8 C9 C10 46.1(6) . . . . ?
C7 N8 C9 C10 -81.0(6) . . . . ?
N8 C9 C10 C11 12.9(8) . . . . ?
C9 C10 C11 C12 -57.0(7) . . . . ?
C9 C10 C11 C15 69.2(7) . . . . ?
C10 C11 C12 C13 39.4(7) . . . . ?
C15 C11 C12 C13 -86.9(7) . . . . ?
C9 N8 C13 C12 -64.5(6) . . . . ?
C7 N8 C13 C12 64.6(5) . . . . ?
C11 C12 C13 N8 19.7(7) . . . . ?
C1 C7 C14 C15 -175.9(4) . . . . ?
N8 C7 C14 C15 60.0(6) . . . . ?
C7 C14 C15 C11 -47.2(7) . . . . ?
C10 C11 C15 C14 -46.5(7) . . . . ?
C12 C11 C15 C14 79.1(7) . . . . ?
C26 C21 C22 N23 1.1(8) . . . . ?
C27 C21 C22 N23 -178.1(4) . . . . ?
C21 C22 N23 C24 0.1(8) . . . . ?
C22 N23 C24 C25 -1.9(9) . . . . ?
N23 C24 C25 C26 2.4(9) . . . . ?
C24 C25 C26 C21 -1.2(9) . . . . ?
C22 C21 C26 C25 -0.5(8) . . . . ?
C27 C21 C26 C25 178.7(5) . . . . ?
C22 C21 C27 N28 55.0(6) . . . . ?
C26 C21 C27 N28 -124.2(5) . . . . ?
C22 C21 C27 C34 -71.2(6) . . . . ?
C26 C21 C27 C34 109.7(6) . . . . ?
C34 C27 N28 C29 -100.5(5) . . . . ?
C21 C27 N28 C29 133.0(4) . . . . ?
C34 C27 N28 C33 25.4(5) . . . . ?
C21 C27 N28 C33 -101.0(5) . . . . ?
C33 N28 C29 C30 -68.1(6) . . . . ?
C27 N28 C29 C30 63.0(6) . . . . ?
N28 C29 C30 C31 21.3(8) . . . . ?
C29 C30 C31 C35 -86.9(7) . . . . ?
C29 C30 C31 C32 38.9(8) . . . . ?
C35 C31 C32 C33 70.0(7) . . . . ?
C30 C31 C32 C33 -57.3(7) . . . . ?
C29 N28 C33 C32 49.1(6) . . . . ?
C27 N28 C33 C32 -78.9(5) . . . . ?
C31 C32 C33 N28 12.6(7) . . . . ?
N28 C27 C34 C35 60.7(6) . . . . ?
C21 C27 C34 C35 -174.0(5) . . . . ?
C30 C31 C35 C34 75.0(8) . . . . ?
C32 C31 C35 C34 -48.9(8) . . . . ?
C27 C34 C35 C31 -44.2(8) . . . . ?
